data_1545646
loop_
_publ_author_name
'Morris, Russell E.'
'Harrison, William T. A.'
'Nicol, Jacqueline M.'
'Wilkinson, Angus P.'
'Cheetham, Anthony K.'

_publ_section_title
;
 Determination of complex structures by combined neutron and synchrotron
 X-ray powder diffraction
;
_journal_name_full Nature
_journal_page_first 519
_journal_page_last 522
_journal_paper_doi 10.1038/359519a0
_journal_volume 359
_journal_year 1992
_chemical_formula_sum 'Ga2 H11 O13 P3'
_chemical_formula_weight 451.446
_space_group_IT_number 4
_symmetry_cell_setting monoclinic
_symmetry_Int_Tables_number 4
_symmetry_space_group_name_Hall 'P 2yb'
_symmetry_space_group_name_H-M 'P 1 21 1'
_cell_angle_alpha 90.
_cell_angle_beta 111.392(2)
_cell_angle_gamma 90.
_cell_formula_units_Z 2
_cell_length_a 8.0947(2)
_cell_length_b 10.0336(2)
_cell_length_c 7.6711(2)
_cell_volume 580.12(3)
_diffrn_ambient_temperature 293
_diffrn_radiation_probe x-ray
_diffrn_radiation_type synchrotron
_diffrn_radiation_wavelength 1.29915
_pd_proc_ls_prof_R_factor 0.0349
_pd_proc_ls_prof_wR_factor 0.0439
_refine_ls_number_parameters 138
_refine_ls_R_Fsqd_factor 0.0291
_cod_data_source_file Nature-1992-359-519-522.cif
_cod_data_source_block 1
_cod_depositor_comments
;
Ga2(HPO3)3.4H2O
combined Rietveld refinement of X-ray synchrotron
and neutron data (wavelength = 1.5454 A)
deuterated sample for neutrons
;
_cod_original_sg_symbol_H-M 'P 21'
_cod_original_formula_sum 'H11 Ga2 O13 P3'
_cod_database_code 1545646

loop_
_symmetry_equiv_pos_site_id
_symmetry_equiv_pos_as_xyz
1 x,y,z
2 -x,1/2+y,-z

loop_
_atom_site_label
_atom_site_type_symbol
_atom_site_thermal_displace_type
_atom_site_fract_x
_atom_site_fract_y
_atom_site_fract_z
_atom_site_occupancy
_atom_site_U_iso_or_equiv
_atom_site_calc_flag
_atom_site_refinement_flags
_atom_site_disorder_assembly
_atom_site_disorder_group
Ga1 Ga Uiso 0.0226(10) 0.3523(7) 0.0645(11) 1.000 0.0100 . . . .
Ga2 Ga Uiso 0.3766(9) 0.0757(7) 0.5854(11) 1.000 0.0100 . . . .
P1 P Uiso 0.3439(12) 0.3714(12) 0.4556(13) 1.000 0.0100 . . . .
P2 P Uiso -0.0103(12) 0.0776(11) 0.2485(14) 1.000 0.0100 . . . .
P3 P Uiso -0.0859(14) 0.6313(11) 0.2189(15) 1.000 0.0100 . . . .
O1 O Uiso 0.2586(12) 0.3682(11) 0.2396(14) 1.000 0.006(2) . . . .
OW6 O Uiso -0.2140(15) 0.3406(10) -0.1256(13) 1.000 0.016(2) . . . .
O2 O Uiso -0.0497(13) 0.4829(10) 0.2035(14) 1.000 0.003(2) . . . .
OW11 O Uiso 0.5698(14) 0.0915(10) 0.8478(15) 1.000 0.008(2) . . . .
O3 O Uiso -0.0568(14) 0.2223(10) 0.2059(15) 1.000 0.002(2) . . . .
OW12 O Uiso 0.3224(12) -0.1031(9) 0.6751(13) 1.000 0.009(2) . . . .
O4 O Uiso 0.1242(12) 0.2071(10) -0.0378(15) 1.000 0.001(2) . . . .
O5 O Uiso 0.0906(14) 0.4827(9) -0.0849(16) 1.000 0.011(2) . . . .
O7 O Uiso 0.4555(13) 0.2595(10) 0.5453(14) 1.000 0.013(2) . . . .
O8 O Uiso 0.1954(13) 0.0480(10) 0.3444(14) 1.000 0.002(2) . . . .
O9 O Uiso -0.2162(12) 0.6551(10) 0.3096(13) 1.000 0.004(2) . . . .
O10 O Uiso 0.5391(13) 0.0007(9) 0.4861(14) 1.000 0.008(2) . . . .
OW13 O Uiso 0.4925(15) 0.1676(11) 0.1586(16) 1.000 0.011(2) . . . .
DP1 D Uiso 0.2089(11) 0.3938(8) 0.5259(11) 1.000 0.005(2) . . . .
DP2 D Uiso -0.0860(13) 0.0425(10) 0.3821(14) 1.000 0.011(2) . . . .
DP3 D Uiso 0.0843(14) 0.6729(12) 0.3454(14) 1.000 0.026(3) . . . .
DW61 D Uiso -0.2550(15) 0.4054(13) -0.2428(16) 1.000 0.036(3) . . . .
DW62 D Uiso 0.3010(16) 0.7752(11) 0.1647(16) 1.000 0.042(3) . . . .
DW111 D Uiso 0.6701(19) 0.0309(14) 0.8855(19) 1.000 0.053(4) . . . .
DW112 D Uiso 0.5376(15) 0.1131(11) 0.9477(16) 1.000 0.033(4) . . . .
DW121 D Uiso 0.4005(15) -0.1797(11) 0.7265(17) 1.000 0.032(3) . . . .
DW122 D Uiso 0.2216(13) -0.1039(11) 0.7159(14) 1.000 0.023(3) . . . .
DW131 D Uiso 0.3614(17) 0.1900(14) 0.1081(18) 1.000 0.033(4) . . . .
DW132 D Uiso 0.519(2) 0.1127(14) 0.2653(14) 1.000 0.052(5) . . . .

loop_
_geom_angle_atom_site_label_1
_geom_angle_atom_site_label_2
_geom_angle_atom_site_label_3
_geom_angle
_geom_angle_site_symmetry_1
_geom_angle_site_symmetry_2
_geom_angle_site_symmetry_3
_geom_angle_publ_flag
O1 Ga1 OW6 176.6(7) . . . yes
O1 Ga1 O2 88.9(6) . . . yes
O1 Ga1 O3 96.5(6) . . . yes
O1 Ga1 O4 83.4(6) . . . yes
O1 Ga1 O5 86.1(6) . . . yes
OW6 Ga1 O2 92.4(6) . . . yes
OW6 Ga1 O3 86.7(6) . . . yes
OW6 Ga1 O4 95.6(5) . . . yes
OW6 Ga1 O5 90.7(6) . . . yes
O2 Ga1 O3 85.3(6) . . . yes
O2 Ga1 O4 170.4(6) . . . yes
O2 Ga1 O5 94.5(5) . . . yes
O3 Ga1 O4 89.8(5) . . . yes
O3 Ga1 O5 177.3(7) . . . yes
O4 Ga1 O5 90.8(6) . . . yes
OW11 Ga2 OW12 85.3(5) . . . yes
OW11 Ga2 O7 84.8(5) . . . yes
OW11 Ga2 O8 176.0(6) . . . yes
OW11 Ga2 O10 91.9(6) . . . yes
OW11 Ga2 O9 87.0(5) . . 2_546 yes
OW12 Ga2 O7 169.7(6) . . . yes
OW12 Ga2 O8 90.9(5) . . . yes
OW12 Ga2 O10 93.0(5) . . . yes
OW12 Ga2 O9 87.8(5) . . 2_546 yes
O7 Ga2 O8 99.2(5) . . . yes
O7 Ga2 O10 89.8(5) . . . yes
O7 Ga2 O9 89.1(5) . . 2_546 yes
O8 Ga2 O10 87.4(6) . . . yes
O8 Ga2 O9 93.9(6) . . 2_546 yes
O9 Ga2 O10 178.5(6) 2_546 . . yes
O1 P1 O7 116.8(9) . . . yes
O1 P1 O10 108.0(8) . . 2_656 yes
O7 P1 O10 107.3(8) . . 2_656 yes
O3 P2 O8 114.8(9) . . . yes
O3 P2 O5 115.3(9) . . 2_545 yes
O5 P2 O8 109.1(9) 2_545 . . yes
O2 P3 O9 112.5(9) . . . yes
O2 P3 O4 113.5(9) . . 2_555 yes
O4 P3 O9 114.1(9) 2_555 . . yes
O7 P1 DP1 112.4(9) . . . yes
O10 P1 DP1 103.4(9) 2_656 . . yes
O1 P1 DP1 108.0(8) . . . yes
O5 P2 DP2 105.9(9) 2_545 . . yes
O3 P2 DP2 104.9(9) . . . yes
O8 P2 DP2 106.0(8) . . . yes
O9 P3 DP3 108.1(9) . . . yes
O2 P3 DP3 99.9(9) . . . yes
O4 P3 DP3 107.5(9) 2_555 . . yes
Ga1 O1 P1 134.5(8) . . . yes
Ga1 O2 P3 144.7(8) . . . yes
Ga1 O3 P2 131.2(9) . . . yes
Ga1 O4 P3 139.6(8) . . 2_545 yes
Ga1 O5 P2 141.3(9) . . 2_555 yes
Ga2 O7 P1 127.3(8) . . . yes
Ga2 O8 P2 136.6(8) . . . yes
Ga2 O9 P3 146.3(8) 2_556 . . yes
Ga2 O10 P1 130.3(7) . . 2_646 yes
Ga1 OW6 DW61 121.2(11) . . . yes
Ga1 OW6 DW62 135.2(11) . . 2_545 yes
DW61 OW6 DW62 101.2(13) . . 2_545 yes
Ga2 OW11 DW111 119.9(12) . . . yes
Ga2 OW11 DW112 119.2(12) . . . yes
DW111 OW11 DW112 111.1(15) . . . yes
Ga2 OW12 DW121 130.0(11) . . . yes
Ga2 OW12 DW122 115.3(10) . . . yes
DW121 OW12 DW122 110.9(13) . . . yes
DW131 OW13 DW132 109.6(17) . . . yes

loop_
_geom_bond_atom_site_label_1
_geom_bond_atom_site_label_2
_geom_bond_distance
_geom_bond_site_symmetry_1
_geom_bond_site_symmetry_2
_geom_bond_publ_flag
Ga1 O1 1.899(13) . . yes
Ga1 OW6 1.942(14) . . yes
Ga1 O2 1.911(13) . . yes
Ga1 O3 1.949(13) . . yes
Ga1 O4 1.971(13) . . yes
Ga1 O5 1.946(13) . . yes
Ga2 OW11 2.056(13) . . yes
Ga2 OW12 2.026(12) . . yes
Ga2 O7 2.012(12) . . yes
Ga2 O8 1.915(13) . . yes
Ga2 O10 1.899(13) . . yes
Ga2 O9 1.932(13) . 2_546 yes
P1 O1 1.546(14) . . yes
P1 O7 1.448(15) . . yes
P1 O10 1.572(15) . 2_656 yes
P2 O3 1.506(15) . . yes
P2 O8 1.584(15) . . yes
P2 O5 1.520(15) . 2_545 yes
P3 O2 1.530(15) . . yes
P3 O9 1.480(16) . . yes
P3 O4 1.513(15) . 2_555 yes
P1 DP1 1.402(14) . . yes
P2 DP2 1.417(15) . . yes
P3 DP3 1.428(16) . . yes
OW6 DW61 1.060(15) . . yes
OW6 DW62 0.929(17) . 2_545 yes
OW11 DW111 0.970(19) . . yes
OW11 DW112 0.921(16) . . yes
OW12 DW121 0.982(15) . . yes
OW12 DW122 0.975(15) . . yes
OW13 DW131 1.013(19) . . yes
OW13 DW132 0.944(16) . . yes

loop_
_geom_hbond_atom_site_label_D
_geom_hbond_atom_site_label_H
_geom_hbond_atom_site_label_A
_geom_hbond_distance_DH
_geom_hbond_distance_HA
_geom_hbond_distance_DA
_geom_hbond_angle_DHA
_geom_hbond_site_symmetry_A
_geom_hbond_publ_flag
OW6 DW61 O8 1.060(15) 1.778(16) 2.712(14) 144.5(12) 2_555 yes
OW6 DW61 O10 1.060(15) 2.560(16) 3.442(14) 140.1(12) 2_555 yes
OW6_c DW62 OW11 0.929(17) 2.139(16) 3.015(15) 157.0(12) 2_656 yes
OW6_c DW62 O7 0.929(17) 2.379(16) 3.044(15) 128.4(11) 2_656 yes
OW11 DW111 O1 0.970(19) 2.079(18) 2.842(15) 134.2(13) 2_646 yes
OW11 DW111 O5 0.970(19) 2.041(19) 2.900(16) 146.6(13) 2_646 yes
OW11 DW112 OW13 0.921(16) 1.866(17) 2.783(16) 174.3(13) 1_556 yes
OW12 DW121 OW13 0.982(15) 1.821(16) 2.788(15) 167.3(13) 2_646 yes
OW12 DW122 O2 0.975(15) 1.925(16) 2.826(15) 152.5(11) 2_546 yes
OW12 DW122 O3 0.975(15) 2.401(16) 3.155(15) 133.8(10) 2_546 yes
OW13 DW131 O1 1.013(19) 2.349(18) 2.980(16) 119.4(12) . yes
OW13 DW131 O4 1.013(19) 1.844(18) 2.835(16) 165.0(14) . yes
OW13 DW132 O10 0.944(16) 1.989(15) 2.927(15) 171.9(17) . yes

loop_
_geom_torsion_atom_site_label_1
_geom_torsion_atom_site_label_2
_geom_torsion_atom_site_label_3
_geom_torsion_atom_site_label_4
_geom_torsion
_geom_torsion_site_symmetry_1
_geom_torsion_site_symmetry_2
_geom_torsion_site_symmetry_3
_geom_torsion_site_symmetry_4
_geom_torsion_publ_flag
O2 Ga1 O1 P1 46.4(12) . . . . no
O3 Ga1 O1 P1 -38.7(12) . . . . no
O4 Ga1 O1 P1 -127.8(12) . . . . no
O5 Ga1 O1 P1 141.0(12) . . . . no
O1 Ga1 O2 P3 95.0(15) . . . . no
OW6 Ga1 O2 P3 -81.9(15) . . . . no
O3 Ga1 O2 P3 -168.4(14) . . . . no
O5 Ga1 O2 P3 9.0(16) . . . . no
O1 Ga1 O3 P2 -70.1(11) . . . . no
OW6 Ga1 O3 P2 108.9(11) . . . . no
O2 Ga1 O3 P2 -158.5(11) . . . . no
O4 Ga1 O3 P2 13.3(11) . . . . no
O1 Ga1 O4 P3 -157.5(12) . . . 2_545 no
OW6 Ga1 O4 P3 19.3(13) . . . 2_545 no
O3 Ga1 O4 P3 105.9(12) . . . 2_545 no
O5 Ga1 O4 P3 -71.5(13) . . . 2_545 no
O1 Ga1 O5 P2 -164.2(12) . . . 2_555 no
OW6 Ga1 O5 P2 16.8(13) . . . 2_555 no
O2 Ga1 O5 P2 -75.6(13) . . . 2_555 no
O4 Ga1 O5 P2 112.4(13) . . . 2_555 no
OW11 Ga2 O7 P1 -137.1(10) . . . . no
O8 Ga2 O7 P1 43.7(10) . . . . no
O10 Ga2 O7 P1 131.0(9) . . . . no
O9 Ga2 O7 P1 -50.1(10) 2_546 . . . no
OW12 Ga2 O8 P2 89.3(11) . . . . no
O7 Ga2 O8 P2 -88.3(11) . . . . no
O10 Ga2 O8 P2 -177.7(11) . . . . no
O9 Ga2 O8 P2 1.5(12) 2_546 . . . no
OW11 Ga2 O10 P1 58.4(10) . . . 2_646 no
OW12 Ga2 O10 P1 -27.0(10) . . . 2_646 no
O7 Ga2 O10 P1 143.1(10) . . . 2_646 no
O8 Ga2 O10 P1 -117.7(10) . . . 2_646 no
OW11 Ga2 O9 P3 -91.5(14) . . 2_546 2_546 no
OW12 Ga2 O9 P3 -6.1(15) . . 2_546 2_546 no
O7 Ga2 O9 P3 -176.3(14) . . 2_546 2_546 no
O8 Ga2 O9 P3 84.6(14) . . 2_546 2_546 no
O7 P1 O1 Ga1 112.9(12) . . . . no
O10 P1 O1 Ga1 -126.1(10) 2_656 . . . no
O1 P1 O7 Ga2 -76.1(12) . . . . no
O10 P1 O7 Ga2 162.5(8) 2_656 . . . no
O1 P1 O10 Ga2 -44.5(13) . . 2_656 2_656 no
O7 P1 O10 Ga2 82.3(11) . . 2_656 2_656 no
O8 P2 O3 Ga1 54.5(13) . . . . no
O5 P2 O3 Ga1 -73.5(13) 2_545 . . . no
O3 P2 O8 Ga2 72.1(13) . . . . no
O5 P2 O8 Ga2 -156.8(9) 2_545 . . . no
O3 P2 O5 Ga1 120.7(12) . . 2_545 2_545 no
O8 P2 O5 Ga1 -10.1(16) . . 2_545 2_545 no
O9 P3 O2 Ga1 153.3(12) . . . . no
O4 P3 O2 Ga1 21.8(19) 2_555 . . . no
O2 P3 O9 Ga2 -3.9(18) . . . 2_556 no
O4 P3 O9 Ga2 127.3(13) 2_555 . . 2_556 no
O2 P3 O4 Ga1 -116.5(12) . . 2_555 2_555 no
O9 P3 O4 Ga1 112.8(13) . . 2_555 2_555 no
